data_7713763
loop_
_publ_author_name
'Cao, Meng'
'Zi, Jie'
'Sang, Rui-Li'
'Xu, Li'

_publ_section_title
;
 Metal-metal bonded pentamolybdate hybrids as electron storage material
;
_journal_name_full 'Dalton Transactions'
_journal_paper_doi 10.1039/D3DT02068A
_journal_year 2023
_chemical_formula_sum 'C27 H40 Mo5 N3 O32.5 Sr2'
_chemical_formula_weight 1581.56
_space_group_crystal_system monoclinic
_space_group_IT_number 14
_space_group_name_Hall '-P 2ybc'
_space_group_name_H-M_alt 'P 1 21/c 1'
_atom_sites_solution_hydrogens mixed
_audit_creation_method SHELXL-2016/6
_audit_update_record
;
2023-05-09 deposited with the CCDC.	2023-08-22 downloaded from the CCDC.
;
_cell_angle_alpha 90
_cell_angle_beta 106.944(4)
_cell_angle_gamma 90
_cell_formula_units_Z 4
_cell_length_a 16.1134(16)
_cell_length_b 15.6367(11)
_cell_length_c 18.9562(17)
_cell_measurement_reflns_used 9940
_cell_measurement_temperature 170(2)
_cell_measurement_theta_max 25.68
_cell_measurement_theta_min 2.60
_cell_volume 4568.9(7)
_computing_cell_refinement 'Bruker SAINT'
_computing_data_collection 'Bruker APEX2'
_computing_data_reduction 'Bruker SAINT'
_computing_molecular_graphics 'Bruker SHELXTL'
_computing_publication_material 'Bruker SHELXTL'
_computing_structure_refinement 'SHELXL-2016/6 (Sheldrick, 2016)'
_computing_structure_solution 'SHELXT 2014/5 (Sheldrick, 2014)'
_diffrn_ambient_temperature 170(2)
_diffrn_measured_fraction_theta_full 0.998
_diffrn_measured_fraction_theta_max 0.994
_diffrn_measurement_device_type 'Bruker APEX-II CCD'
_diffrn_measurement_method '\f and \w scans'
_diffrn_radiation_type MoK\a
_diffrn_radiation_wavelength 0.71073
_diffrn_reflns_av_R_equivalents 0.0797
_diffrn_reflns_av_unetI/netI 0.0618
_diffrn_reflns_Laue_measured_fraction_full 0.998
_diffrn_reflns_Laue_measured_fraction_max 0.994
_diffrn_reflns_limit_h_max 19
_diffrn_reflns_limit_h_min -19
_diffrn_reflns_limit_k_max 19
_diffrn_reflns_limit_k_min -19
_diffrn_reflns_limit_l_max 23
_diffrn_reflns_limit_l_min -23
_diffrn_reflns_number 40951
_diffrn_reflns_point_group_measured_fraction_full 0.998
_diffrn_reflns_point_group_measured_fraction_max 0.994
_diffrn_reflns_theta_full 25.242
_diffrn_reflns_theta_max 25.719
_diffrn_reflns_theta_min 2.246
_exptl_absorpt_coefficient_mu 3.752
_exptl_absorpt_correction_T_max 0.7453
_exptl_absorpt_correction_T_min 0.4769
_exptl_absorpt_correction_type multi-scan
_exptl_crystal_colour yellow
_exptl_crystal_density_diffrn 2.299
_exptl_crystal_description flake
_exptl_crystal_F_000 3076
_exptl_crystal_size_max 0.500
_exptl_crystal_size_mid 0.050
_exptl_crystal_size_min 0.030
_refine_diff_density_max 1.133
_refine_diff_density_min -1.184
_refine_diff_density_rms 0.170
_refine_ls_extinction_method none
_refine_ls_goodness_of_fit_ref 1.028
_refine_ls_hydrogen_treatment constr
_refine_ls_matrix_type full
_refine_ls_number_parameters 631
_refine_ls_number_reflns 8655
_refine_ls_number_restraints 7
_refine_ls_restrained_S_all 1.041
_refine_ls_R_factor_all 0.0464
_refine_ls_R_factor_gt 0.0375
_refine_ls_shift/su_max 0.001
_refine_ls_shift/su_mean 0.000
_refine_ls_structure_factor_coef Fsqd
_refine_ls_weighting_details 'w=1/[\s^2^(Fo^2^)+(0.0480P)^2^+6.2365P] where P=(Fo^2^+2Fc^2^)/3'
_refine_ls_weighting_scheme calc
_refine_ls_wR_factor_gt 0.0954
_refine_ls_wR_factor_ref 0.1014
_reflns_Friedel_coverage 0.000
_reflns_number_gt 7408
_reflns_number_total 8655
_reflns_threshold_expression 'I > 2\s(I)'
_cod_data_source_file d3dt02068a2.cif
_cod_data_source_block mo_101611_0m
_cod_depositor_comments
;
The following automatic conversions were performed:

data item '_exptl_absorpt_correction_type' value 'Multi-scan' was
changed to 'multi-scan' in accordance with the
/home/data/users/saulius/crontab/automatic-downloads/rss-feeds/RSC/lib/dictionaries/cif_core.dic
dictionary named 'cif_core.dic' version 2.4.2 last updated on
2011-04-26.

Automatic conversion script
Id: cif_fix_values 8170 2020-07-09 18:12:32Z antanas 
;
_cod_original_sg_symbol_H-M 'P 21/c'
_cod_original_formula_sum 'C27 H40 Mo5 N3 O32.50 Sr2'
_cod_database_code 7713763
_shelx_shelxl_version_number 2016/6
_shelx_space_group_comment
; 
The symmetry employed for this shelxl refinement is uniquely defined 
by the following loop, which should always be used as a source of 
symmetry information in preference to the above space-group names. 
They are only intended as comments. 
;
_shelx_estimated_absorpt_t_min 0.4769
_shelx_estimated_absorpt_t_max 0.7453

loop_
_space_group_symop_operation_xyz
'x, y, z'
'-x, y+1/2, -z+1/2'
'-x, -y, -z'
'x, -y-1/2, z-1/2'

loop_
_atom_site_label
_atom_site_type_symbol
_atom_site_fract_x
_atom_site_fract_y
_atom_site_fract_z
_atom_site_U_iso_or_equiv
_atom_site_adp_type
_atom_site_occupancy
_atom_site_site_symmetry_order
_atom_site_calc_flag
_atom_site_refinement_flags_posn
_atom_site_refinement_flags_adp
_atom_site_refinement_flags_occupancy
_atom_site_disorder_assembly
_atom_site_disorder_group
Mo1 Mo 0.82973(3) 0.35861(2) 0.65798(2) 0.00806(10) Uani 1 1 d . . . . .
Mo2 Mo 0.79740(3) 0.43742(2) 0.53817(2) 0.00779(10) Uani 1 1 d . . . . .
Mo3 Mo 0.77624(3) 0.27925(2) 0.53924(2) 0.00781(10) Uani 1 1 d . . . . .
Mo4 Mo 0.78630(3) 0.57137(3) 0.70121(2) 0.01101(11) Uani 1 1 d . . . . .
Mo5 Mo 0.74762(3) 0.16177(2) 0.70403(2) 0.00899(11) Uani 1 1 d . . . . .
Sr1 Sr 0.40700(3) 0.61883(3) 0.68351(2) 0.01156(11) Uani 1 1 d . . . . .
Sr2 Sr 0.44852(3) 0.34433(3) 0.74573(2) 0.01329(12) Uani 1 1 d . . . . .
O1 O 0.7125(2) 0.3708(2) 0.57915(17) 0.0103(7) Uani 1 1 d . . . . .
O2 O 0.8987(2) 0.4386(2) 0.61936(17) 0.0119(7) Uani 1 1 d . . . . .
O3 O 0.8317(2) 0.34822(19) 0.48251(17) 0.0105(7) Uani 1 1 d . . . . .
O4 O 0.8768(2) 0.2589(2) 0.61954(17) 0.0110(7) Uani 1 1 d . . . . .
O5 O 0.7923(2) 0.4556(2) 0.71207(17) 0.0137(7) Uani 1 1 d . . . . .
O6 O 0.8926(2) 0.5980(2) 0.70970(19) 0.0159(8) Uani 1 1 d . . . . .
O7 O 0.7721(3) 0.6058(2) 0.78302(19) 0.0200(8) Uani 1 1 d . . . . .
O8 O 0.7757(2) 0.27464(19) 0.71586(17) 0.0108(7) Uani 1 1 d . . . . .
O9 O 0.8424(2) 0.1146(2) 0.70282(18) 0.0142(8) Uani 1 1 d . . . . .
O10 O 0.7351(2) 0.1306(2) 0.78865(18) 0.0127(7) Uani 1 1 d . . . . .
O11 O 0.7545(2) 0.5506(2) 0.58111(17) 0.0098(7) Uani 1 1 d . . . . .
O12 O 0.6954(2) 0.46844(19) 0.44318(17) 0.0100(7) Uani 1 1 d . . . . .
O13 O 0.6281(2) 0.5460(2) 0.34770(18) 0.0181(8) Uani 1 1 d . . . . .
O14 O 0.7412(2) 0.6891(2) 0.64973(18) 0.0165(8) Uani 1 1 d . . . . .
O15 O 0.6613(3) 0.7573(2) 0.5507(2) 0.0233(9) Uani 1 1 d . . . . .
O16 O 0.6383(2) 0.5560(2) 0.66802(19) 0.0180(8) Uani 1 1 d . . . . .
O17 O 0.4990(2) 0.5706(3) 0.6070(2) 0.0247(9) Uani 1 1 d . . . . .
O18 O 0.7071(2) 0.1892(2) 0.58485(16) 0.0097(7) Uani 1 1 d . . . . .
O19 O 0.6647(2) 0.2742(2) 0.44578(17) 0.0138(7) Uani 1 1 d . . . . .
O20 O 0.5606(2) 0.2203(2) 0.35584(18) 0.0183(8) Uani 1 1 d . . . . .
O21 O 0.6695(2) 0.05832(19) 0.64783(17) 0.0125(7) Uani 1 1 d . . . . .
O22 O 0.5363(2) 0.0416(2) 0.57139(18) 0.0186(8) Uani 1 1 d . . . . .
O23 O 0.6039(2) 0.2046(2) 0.68860(17) 0.0120(7) Uani 1 1 d . . . . .
O24 O 0.4754(2) 0.2666(2) 0.63932(19) 0.0218(9) Uani 1 1 d . . . . .
O25 O 0.4866(3) 0.5037(2) 0.79282(19) 0.0199(8) Uani 1 1 d . . . . .
O26 O 0.6029(3) 0.3944(3) 0.7334(2) 0.0357(11) Uani 1 1 d . . . . .
H26A H 0.628417 0.438963 0.724676 0.043 Uiso 1 1 d R U . . .
H26B H 0.629123 0.347760 0.728874 0.043 Uiso 1 1 d R U . . .
O27 O 0.2833(3) 0.2946(3) 0.6952(3) 0.0442(13) Uani 1 1 d . . . . .
H27A H 0.271226 0.243996 0.718722 0.053 Uiso 1 1 d R U . . .
H27B H 0.245877 0.300226 0.646332 0.053 Uiso 1 1 d R U . . .
O28 O 0.3639(3) 0.3733(3) 0.8389(3) 0.0425(13) Uani 1 1 d . . . . .
H28A H 0.346015 0.424137 0.841378 0.051 Uiso 1 1 d R U . . .
H28B H 0.363935 0.346427 0.878155 0.051 Uiso 1 1 d R U . . .
O29 O 0.5660(2) 0.6722(2) 0.74673(19) 0.0188(8) Uani 1 1 d . . . . .
H29A H 0.581367 0.656547 0.792121 0.023 Uiso 1 1 d R U . . .
H29B H 0.597992 0.712684 0.739059 0.023 Uiso 1 1 d R U . . .
N1 N 0.9520(3) 0.3520(2) 0.7515(2) 0.0113(9) Uani 1 1 d . . . . .
N2 N 0.8748(3) 0.5207(3) 0.4873(2) 0.0124(9) Uani 1 1 d . . . . .
N3 N 0.8221(3) 0.1689(3) 0.4866(2) 0.0128(9) Uani 1 1 d . . . . .
C1 C 0.9996(4) 0.4243(3) 0.7728(3) 0.0147(11) Uani 1 1 d . . . . .
H1 H 0.977853 0.476905 0.749633 0.018 Uiso 1 1 calc R U . . .
C2 C 1.0785(4) 0.4238(3) 0.8270(3) 0.0190(12) Uani 1 1 d . . . . .
H2 H 1.110834 0.475132 0.840139 0.023 Uiso 1 1 calc R U . . .
C3 C 1.1100(4) 0.3477(3) 0.8617(3) 0.0247(13) Uani 1 1 d . . . . .
H3 H 1.164072 0.345977 0.899056 0.030 Uiso 1 1 calc R U . . .
C4 C 1.0608(4) 0.2738(3) 0.8410(3) 0.0216(12) Uani 1 1 d . . . . .
H4 H 1.080241 0.220826 0.864518 0.026 Uiso 1 1 calc R U . . .
C5 C 0.9832(4) 0.2792(3) 0.7855(3) 0.0181(12) Uani 1 1 d . . . . .
H5 H 0.950452 0.228304 0.770750 0.022 Uiso 1 1 calc R U . . .
C6 C 0.9259(4) 0.5819(3) 0.5262(3) 0.0195(12) Uani 1 1 d . . . . .
H6 H 0.933742 0.584955 0.577834 0.023 Uiso 1 1 calc R U . . .
C7 C 0.9677(4) 0.6408(3) 0.4947(4) 0.0293(15) Uani 1 1 d . . . . .
H7 H 1.003042 0.683890 0.523948 0.035 Uiso 1 1 calc R U . . .
C8 C 0.9575(4) 0.6364(4) 0.4204(4) 0.0329(16) Uani 1 1 d . . . . .
H8 H 0.986291 0.675925 0.397604 0.039 Uiso 1 1 calc R U . . .
C9 C 0.9055(4) 0.5743(4) 0.3798(3) 0.0295(14) Uani 1 1 d . . . . .
H9 H 0.896674 0.571353 0.328104 0.035 Uiso 1 1 calc R U . . .
C10 C 0.8657(4) 0.5159(3) 0.4138(3) 0.0180(11) Uani 1 1 d . . . . .
H10 H 0.831433 0.471578 0.385405 0.022 Uiso 1 1 calc R U . . .
C11 C 0.8190(3) 0.1730(3) 0.4148(3) 0.0144(11) Uani 1 1 d . . . . .
H11 H 0.798408 0.223627 0.387662 0.017 Uiso 1 1 calc R U . . .
C12 C 0.8452(4) 0.1050(4) 0.3797(3) 0.0262(14) Uani 1 1 d . . . . .
H12 H 0.841684 0.108661 0.328899 0.031 Uiso 1 1 calc R U . . .
C13 C 0.8766(4) 0.0313(3) 0.4193(3) 0.0251(13) Uani 1 1 d . . . . .
H13 H 0.895699 -0.015799 0.396421 0.030 Uiso 1 1 calc R U . . .
C14 C 0.8796(4) 0.0281(4) 0.4928(3) 0.0277(14) Uani 1 1 d . . . . .
H14 H 0.900455 -0.021575 0.521301 0.033 Uiso 1 1 calc R U . . .
C15 C 0.8519(4) 0.0976(3) 0.5244(3) 0.0185(12) Uani 1 1 d . . . . .
H15 H 0.853945 0.094853 0.574972 0.022 Uiso 1 1 calc R U . . .
C16 C 0.6695(3) 0.5419(3) 0.4138(3) 0.0110(10) Uani 1 1 d . . . . .
C17 C 0.6914(3) 0.6211(3) 0.4609(3) 0.0120(10) Uani 1 1 d . . . . .
H17A H 0.650435 0.667356 0.437851 0.014 Uiso 1 1 calc R U . . .
H17B H 0.750572 0.640275 0.462951 0.014 Uiso 1 1 calc R U . . .
C18 C 0.6867(3) 0.6059(3) 0.5399(3) 0.0117(10) Uani 1 1 d . . . . .
C19 C 0.6971(3) 0.6922(3) 0.5811(3) 0.0139(10) Uani 1 1 d . . . . .
C20 C 0.5965(3) 0.5686(3) 0.5352(3) 0.0137(11) Uani 1 1 d . . . . .
H20A H 0.551754 0.603572 0.500172 0.016 Uiso 1 1 calc R U . . .
H20B H 0.592876 0.509926 0.514873 0.016 Uiso 1 1 calc R U . . .
C21 C 0.5762(4) 0.5654(3) 0.6077(3) 0.0166(11) Uani 1 1 d . . . . .
C22 C 0.6095(3) 0.2139(3) 0.4198(2) 0.0108(10) Uani 1 1 d . . . . .
C23 C 0.6071(3) 0.1383(3) 0.4675(3) 0.0135(11) Uani 1 1 d . . . . .
H23A H 0.652824 0.097495 0.464143 0.016 Uiso 1 1 calc R U . . .
H23B H 0.550458 0.109250 0.448023 0.016 Uiso 1 1 calc R U . . .
C24 C 0.6205(3) 0.1606(3) 0.5493(3) 0.0114(10) Uani 1 1 d . . . . .
C25 C 0.6063(4) 0.0798(3) 0.5902(3) 0.0130(11) Uani 1 1 d . . . . .
C26 C 0.5549(3) 0.2282(3) 0.5575(3) 0.0138(11) Uani 1 1 d . . . . .
H26C H 0.573842 0.284695 0.544442 0.017 Uiso 1 1 calc R U . . .
H26D H 0.498011 0.215261 0.521667 0.017 Uiso 1 1 calc R U . . .
C27 C 0.5431(3) 0.2340(3) 0.6333(3) 0.0132(11) Uani 1 1 d . . . . .
H25A H 0.469921 0.508792 0.831122 0.016 Uiso 1 1 d R U . . .
H25B H 0.537546 0.523411 0.800165 0.016 Uiso 1 1 d R U . . .
O1W O 1.0316(3) 0.1571(3) 0.6394(3) 0.0492(14) Uani 1 1 d . . . . .
H1WA H 1.056677 0.152481 0.685663 0.059 Uiso 1 1 d R U . . .
H1WB H 0.982395 0.181713 0.633349 0.059 Uiso 1 1 d R U . . .
O2W O 0.3512(3) 0.0752(3) 0.5021(2) 0.0385(11) Uani 1 1 d D . . . .
H2WA H 0.341506 0.128514 0.488724 0.046 Uiso 1 1 d . U . . .
H2WB H 0.407175 0.066669 0.517706 0.046 Uiso 1 1 d . U . . .
O3W O 0.3474(3) 0.0584(4) 0.6435(2) 0.0511(14) Uani 1 1 d D . . . .
H3WA H 0.339473 0.067093 0.597667 0.061 Uiso 1 1 d . U . . .
H3WB H 0.299625 0.061048 0.654055 0.061 Uiso 1 1 d . U . . .
O4W O 0.1710(5) 0.2006(5) 0.5766(4) 0.0268(18) Uani 0.5 1 d . U P . .
H4WA H 0.122420 0.175730 0.568956 0.032 Uiso 0.5 1 d . U P . .
H4WB H 0.204912 0.172088 0.615076 0.032 Uiso 0.5 1 d . U P . .

loop_
_atom_site_aniso_label
_atom_site_aniso_U_11
_atom_site_aniso_U_22
_atom_site_aniso_U_33
_atom_site_aniso_U_23
_atom_site_aniso_U_13
_atom_site_aniso_U_12
Mo1 0.0086(2) 0.0091(2) 0.0048(2) 0.00069(15) -0.00068(17) -0.00002(15)
Mo2 0.0079(2) 0.0082(2) 0.00571(19) 0.00126(15) -0.00056(16) 0.00084(15)
Mo3 0.0085(2) 0.0085(2) 0.00495(19) 0.00057(14) -0.00030(16) 0.00033(15)
Mo4 0.0115(2) 0.0106(2) 0.0087(2) -0.00133(15) -0.00042(17) 0.00136(16)
Mo5 0.0098(2) 0.0096(2) 0.0062(2) 0.00172(15) 0.00018(17) -0.00023(15)
Sr1 0.0115(3) 0.0110(2) 0.0121(2) -0.00121(17) 0.00341(19) 0.00026(17)
Sr2 0.0161(3) 0.0114(2) 0.0095(2) 0.00161(17) -0.0009(2) 0.00341(18)
O1 0.0097(19) 0.0142(16) 0.0048(15) -0.0017(13) -0.0013(14) 0.0012(13)
O2 0.013(2) 0.0123(16) 0.0086(16) 0.0035(13) 0.0004(14) 0.0007(13)
O3 0.013(2) 0.0114(16) 0.0067(16) 0.0006(13) 0.0018(14) -0.0003(13)
O4 0.016(2) 0.0088(16) 0.0067(15) 0.0013(13) 0.0018(14) 0.0001(13)
O5 0.016(2) 0.0137(17) 0.0086(16) -0.0016(13) -0.0002(15) -0.0028(14)
O6 0.012(2) 0.0145(17) 0.0179(18) -0.0017(14) -0.0011(15) -0.0040(14)
O7 0.023(2) 0.0212(19) 0.0137(18) -0.0050(15) 0.0014(16) 0.0028(16)
O8 0.015(2) 0.0096(16) 0.0068(15) 0.0004(13) 0.0007(14) -0.0027(13)
O9 0.016(2) 0.0118(17) 0.0144(17) 0.0024(14) 0.0034(15) 0.0033(14)
O10 0.012(2) 0.0160(17) 0.0087(16) 0.0039(13) 0.0016(14) -0.0012(14)
O11 0.0088(19) 0.0117(16) 0.0077(16) 0.0000(13) 0.0003(14) 0.0008(13)
O12 0.0118(19) 0.0080(16) 0.0074(15) -0.0036(13) -0.0017(14) 0.0015(13)
O13 0.020(2) 0.0157(17) 0.0108(17) 0.0018(14) -0.0075(15) 0.0061(15)
O14 0.021(2) 0.0103(17) 0.0142(17) -0.0013(14) -0.0013(16) 0.0027(15)
O15 0.030(2) 0.0126(18) 0.022(2) -0.0011(15) -0.0007(18) 0.0065(16)
O16 0.014(2) 0.0252(19) 0.0144(18) -0.0016(15) 0.0040(16) 0.0027(15)
O17 0.011(2) 0.043(2) 0.021(2) -0.0128(17) 0.0053(17) -0.0017(17)
O18 0.0090(19) 0.0125(16) 0.0050(15) 0.0018(13) -0.0022(13) -0.0026(13)
O19 0.016(2) 0.0140(17) 0.0082(16) 0.0020(13) -0.0009(14) -0.0014(14)
O20 0.022(2) 0.0184(18) 0.0082(17) 0.0016(14) -0.0050(15) -0.0049(15)
O21 0.017(2) 0.0078(16) 0.0106(16) 0.0030(13) 0.0007(15) 0.0027(13)
O22 0.021(2) 0.0186(18) 0.0128(17) 0.0006(14) -0.0007(16) -0.0106(16)
O23 0.0105(19) 0.0150(17) 0.0089(16) -0.0002(13) 0.0004(14) 0.0019(14)
O24 0.015(2) 0.034(2) 0.0154(18) 0.0005(16) 0.0040(16) 0.0109(17)
O25 0.025(2) 0.0205(19) 0.0139(18) -0.0031(15) 0.0055(16) -0.0035(16)
O26 0.031(3) 0.021(2) 0.059(3) 0.001(2) 0.020(2) -0.0047(18)
O27 0.026(3) 0.045(3) 0.054(3) 0.020(2) 0.000(2) -0.002(2)
O28 0.073(4) 0.020(2) 0.051(3) -0.007(2) 0.045(3) -0.004(2)
O29 0.019(2) 0.0161(18) 0.0189(18) -0.0026(15) 0.0021(16) -0.0023(15)
N1 0.012(2) 0.012(2) 0.009(2) -0.0020(16) 0.0029(18) 0.0015(16)
N2 0.009(2) 0.015(2) 0.012(2) 0.0046(17) 0.0015(17) 0.0022(16)
N3 0.014(2) 0.013(2) 0.011(2) 0.0004(16) 0.0038(18) -0.0022(17)
C1 0.018(3) 0.017(2) 0.008(2) 0.0011(19) 0.002(2) 0.002(2)
C2 0.018(3) 0.022(3) 0.012(2) -0.003(2) -0.002(2) -0.007(2)
C3 0.019(3) 0.023(3) 0.022(3) -0.002(2) -0.009(3) 0.001(2)
C4 0.020(3) 0.021(3) 0.018(3) 0.001(2) -0.004(2) 0.004(2)
C5 0.024(3) 0.016(3) 0.012(2) 0.001(2) 0.001(2) -0.003(2)
C6 0.018(3) 0.012(2) 0.027(3) 0.003(2) 0.004(2) 0.003(2)
C7 0.017(3) 0.016(3) 0.055(4) 0.004(3) 0.009(3) 0.003(2)
C8 0.028(4) 0.022(3) 0.058(4) 0.019(3) 0.027(3) 0.002(3)
C9 0.033(4) 0.034(3) 0.029(3) 0.018(3) 0.021(3) 0.013(3)
C10 0.013(3) 0.022(3) 0.020(3) 0.006(2) 0.007(2) 0.005(2)
C11 0.017(3) 0.018(2) 0.007(2) 0.0003(19) 0.002(2) 0.003(2)
C12 0.041(4) 0.031(3) 0.010(2) -0.006(2) 0.013(3) -0.001(3)
C13 0.032(4) 0.018(3) 0.028(3) -0.007(2) 0.014(3) 0.006(2)
C14 0.039(4) 0.021(3) 0.023(3) 0.002(2) 0.009(3) 0.013(3)
C15 0.026(3) 0.019(3) 0.010(2) 0.001(2) 0.004(2) 0.006(2)
C16 0.005(3) 0.014(2) 0.013(2) 0.0016(19) 0.001(2) 0.0007(18)
C17 0.015(3) 0.010(2) 0.009(2) 0.0006(18) -0.001(2) 0.0028(19)
C18 0.006(3) 0.013(2) 0.012(2) 0.0012(19) -0.004(2) -0.0039(18)
C19 0.009(3) 0.014(2) 0.017(2) -0.001(2) 0.000(2) 0.000(2)
C20 0.005(3) 0.018(2) 0.014(2) -0.004(2) -0.004(2) 0.0026(19)
C21 0.017(3) 0.013(2) 0.019(3) -0.007(2) 0.004(2) -0.003(2)
C22 0.013(3) 0.012(2) 0.007(2) -0.0041(18) 0.002(2) -0.0013(19)
C23 0.017(3) 0.012(2) 0.009(2) -0.0034(19) 0.000(2) -0.003(2)
C24 0.010(3) 0.012(2) 0.010(2) 0.0024(19) -0.001(2) -0.0020(18)
C25 0.021(3) 0.008(2) 0.010(2) -0.0035(19) 0.005(2) -0.002(2)
C26 0.012(3) 0.013(2) 0.014(2) 0.0006(19) 0.000(2) -0.0003(19)
C27 0.016(3) 0.009(2) 0.013(2) 0.0022(19) 0.001(2) 0.0000(19)
O1W 0.041(3) 0.060(3) 0.042(3) 0.007(2) 0.003(3) 0.018(2)
O2W 0.039(3) 0.033(2) 0.043(3) 0.008(2) 0.011(2) 0.005(2)
O3W 0.034(3) 0.096(4) 0.021(2) -0.001(2) 0.005(2) 0.002(3)
O4W 0.026(2) 0.027(2) 0.028(2) 0.0059(18) 0.0082(18) 0.0009(18)

loop_
_atom_type_symbol
_atom_type_description
_atom_type_scat_dispersion_real
_atom_type_scat_dispersion_imag
_atom_type_scat_source
C C 0.0033 0.0016 'International Tables Vol C Tables 4.2.6.8 and 6.1.1.4'
H H 0.0000 0.0000 'International Tables Vol C Tables 4.2.6.8 and 6.1.1.4'
Mo Mo -1.6832 0.6857 'International Tables Vol C Tables 4.2.6.8 and 6.1.1.4'
N N 0.0061 0.0033 'International Tables Vol C Tables 4.2.6.8 and 6.1.1.4'
O O 0.0106 0.0060 'International Tables Vol C Tables 4.2.6.8 and 6.1.1.4'
Sr Sr -1.5307 3.2498 'International Tables Vol C Tables 4.2.6.8 and 6.1.1.4'

loop_
_geom_angle_atom_site_label_1
_geom_angle_atom_site_label_2
_geom_angle_atom_site_label_3
_geom_angle
_geom_angle_site_symmetry_1
_geom_angle_site_symmetry_3
_geom_angle_publ_flag
O2 Mo1 O4 92.68(14) . . ?
O2 Mo1 O5 89.75(14) . . ?
O4 Mo1 O5 171.65(13) . . ?
O2 Mo1 O1 99.86(13) . . ?
O4 Mo1 O1 100.20(13) . . ?
O5 Mo1 O1 87.24(13) . . ?
O2 Mo1 O8 169.59(13) . . ?
O4 Mo1 O8 87.70(13) . . ?
O5 Mo1 O8 88.47(13) . . ?
O1 Mo1 O8 90.29(13) . . ?
O2 Mo1 N1 82.03(14) . . ?
O4 Mo1 N1 84.93(14) . . ?
O5 Mo1 N1 87.51(14) . . ?
O1 Mo1 N1 174.40(14) . . ?
O8 Mo1 N1 87.65(14) . . ?
O2 Mo1 Mo3 93.75(9) . . ?
O4 Mo1 Mo3 48.65(9) . . ?
O5 Mo1 Mo3 139.15(10) . . ?
O1 Mo1 Mo3 52.06(9) . . ?
O8 Mo1 Mo3 94.30(9) . . ?
N1 Mo1 Mo3 133.29(10) . . ?
O2 Mo1 Mo2 48.27(9) . . ?
O4 Mo1 Mo2 93.16(9) . . ?
O5 Mo1 Mo2 94.41(9) . . ?
O1 Mo1 Mo2 52.25(9) . . ?
O8 Mo1 Mo2 142.11(9) . . ?
N1 Mo1 Mo2 130.19(11) . . ?
Mo3 Mo1 Mo2 60.000(16) . . ?
O2 Mo2 O3 97.84(14) . . ?
O2 Mo2 O1 102.14(14) . . ?
O3 Mo2 O1 99.78(13) . . ?
O2 Mo2 O12 165.01(13) . . ?
O3 Mo2 O12 88.58(13) . . ?
O1 Mo2 O12 90.01(13) . . ?
O2 Mo2 O11 88.85(13) . . ?
O3 Mo2 O11 169.06(12) . . ?
O1 Mo2 O11 87.17(13) . . ?
O12 Mo2 O11 82.94(12) . . ?
O2 Mo2 N2 83.45(15) . . ?
O3 Mo2 N2 84.23(14) . . ?
O1 Mo2 N2 172.50(14) . . ?
O12 Mo2 N2 83.74(14) . . ?
O11 Mo2 N2 87.97(14) . . ?
O2 Mo2 Mo3 95.21(10) . . ?
O3 Mo2 Mo3 49.33(10) . . ?
O1 Mo2 Mo3 52.01(9) . . ?
O12 Mo2 Mo3 99.22(8) . . ?
O11 Mo2 Mo3 138.95(9) . . ?
N2 Mo2 Mo3 133.08(11) . . ?
O2 Mo2 Mo1 50.45(10) . . ?
O3 Mo2 Mo1 97.10(9) . . ?
O1 Mo2 Mo1 52.37(9) . . ?
O12 Mo2 Mo1 142.38(9) . . ?
O11 Mo2 Mo1 93.84(8) . . ?
N2 Mo2 Mo1 133.76(10) . . ?
Mo3 Mo2 Mo1 59.841(15) . . ?
O4 Mo3 O3 96.67(14) . . ?
O4 Mo3 O1 103.03(13) . . ?
O3 Mo3 O1 100.42(13) . . ?
O4 Mo3 O19 168.07(13) . . ?
O3 Mo3 O19 88.43(14) . . ?
O1 Mo3 O19 86.56(13) . . ?
O4 Mo3 O18 89.35(13) . . ?
O3 Mo3 O18 169.76(12) . . ?
O1 Mo3 O18 86.19(13) . . ?
O19 Mo3 O18 84.15(12) . . ?
O4 Mo3 N3 84.96(14) . . ?
O3 Mo3 N3 85.08(14) . . ?
O1 Mo3 N3 169.57(15) . . ?
O19 Mo3 N3 84.73(14) . . ?
O18 Mo3 N3 87.22(14) . . ?
O4 Mo3 Mo1 50.97(10) . . ?
O3 Mo3 Mo1 97.55(10) . . ?
O1 Mo3 Mo1 52.60(9) . . ?
O19 Mo3 Mo1 139.15(10) . . ?
O18 Mo3 Mo1 92.68(8) . . ?
N3 Mo3 Mo1 135.91(11) . . ?
O4 Mo3 Mo2 94.94(9) . . ?
O3 Mo3 Mo2 49.57(9) . . ?
O1 Mo3 Mo2 52.43(10) . . ?
O19 Mo3 Mo2 96.56(9) . . ?
O18 Mo3 Mo2 138.32(9) . . ?
N3 Mo3 Mo2 134.43(11) . . ?
Mo1 Mo3 Mo2 60.159(15) . . ?
O7 Mo4 O6 103.31(18) . . ?
O7 Mo4 O5 103.06(16) . . ?
O6 Mo4 O5 102.17(16) . . ?
O7 Mo4 O14 91.45(15) . . ?
O6 Mo4 O14 91.81(15) . . ?
O5 Mo4 O14 156.75(14) . . ?
O7 Mo4 O11 157.63(15) . . ?
O6 Mo4 O11 93.30(15) . . ?
O5 Mo4 O11 87.67(13) . . ?
O14 Mo4 O11 72.91(12) . . ?
O7 Mo4 O16 83.06(16) . . ?
O6 Mo4 O16 167.34(15) . . ?
O5 Mo4 O16 86.75(15) . . ?
O14 Mo4 O16 76.96(14) . . ?
O11 Mo4 O16 77.94(13) . . ?
O9 Mo5 O10 103.65(16) . . ?
O9 Mo5 O8 103.28(16) . . ?
O10 Mo5 O8 104.44(15) . . ?
O9 Mo5 O21 93.77(15) . . ?
O10 Mo5 O21 92.16(14) . . ?
O8 Mo5 O21 152.39(13) . . ?
O9 Mo5 O18 94.00(14) . . ?
O10 Mo5 O18 156.71(15) . . ?
O8 Mo5 O18 85.77(13) . . ?
O21 Mo5 O18 71.35(12) . . ?
O9 Mo5 O23 168.28(14) . . ?
O10 Mo5 O23 79.62(14) . . ?
O8 Mo5 O23 86.53(14) . . ?
O21 Mo5 O23 74.76(12) . . ?
O18 Mo5 O23 80.19(12) . . ?
O9 Mo5 Sr1 132.21(11) . 2_646 ?
O10 Mo5 Sr1 32.84(12) . 2_646 ?
O8 Mo5 Sr1 106.50(11) . 2_646 ?
O21 Mo5 Sr1 75.95(9) . 2_646 ?
O18 Mo5 Sr1 124.43(9) . 2_646 ?
O23 Mo5 Sr1 48.11(8) . 2_646 ?
O17 Sr1 O10 152.56(11) . 2_656 ?
O17 Sr1 O29 72.12(12) . . ?
O10 Sr1 O29 135.33(11) 2_656 . ?
O17 Sr1 O13 72.55(13) . 3_666 ?
O10 Sr1 O13 88.27(11) 2_656 3_666 ?
O29 Sr1 O13 121.54(11) . 3_666 ?
O17 Sr1 O20 85.71(13) . 3_666 ?
O10 Sr1 O20 104.53(11) 2_656 3_666 ?
O29 Sr1 O20 65.89(11) . 3_666 ?
O13 Sr1 O20 151.48(11) 3_666 3_666 ?
O17 Sr1 O25 90.82(12) . . ?
O10 Sr1 O25 98.23(11) 2_656 . ?
O29 Sr1 O25 71.76(11) . . ?
O13 Sr1 O25 63.81(10) 3_666 . ?
O20 Sr1 O25 136.46(11) 3_666 . ?
O17 Sr1 O23 147.84(11) . 2_656 ?
O10 Sr1 O23 59.60(10) 2_656 2_656 ?
O29 Sr1 O23 75.74(11) . 2_656 ?
O13 Sr1 O23 126.01(10) 3_666 2_656 ?
O20 Sr1 O23 81.99(10) 3_666 2_656 ?
O25 Sr1 O23 78.29(10) . 2_656 ?
O17 Sr1 O12 69.95(11) . 3_666 ?
O10 Sr1 O12 82.62(10) 2_656 3_666 ?
O29 Sr1 O12 142.01(11) . 3_666 ?
O13 Sr1 O12 46.68(9) 3_666 3_666 ?
O20 Sr1 O12 108.90(9) 3_666 3_666 ?
O25 Sr1 O12 110.48(10) . 3_666 ?
O23 Sr1 O12 142.21(10) 2_656 3_666 ?
O17 Sr1 O19 80.80(12) . 3_666 ?
O10 Sr1 O19 88.43(11) 2_656 3_666 ?
O29 Sr1 O19 107.22(11) . 3_666 ?
O13 Sr1 O19 111.20(9) 3_666 3_666 ?
O20 Sr1 O19 45.44(9) 3_666 3_666 ?
O25 Sr1 O19 171.37(10) . 3_666 ?
O23 Sr1 O19 109.95(9) 2_656 3_666 ?
O12 Sr1 O19 64.77(9) 3_666 3_666 ?
O17 Sr1 C16 67.19(13) . 3_666 ?
O10 Sr1 C16 87.49(12) 2_656 3_666 ?
O29 Sr1 C16 133.12(12) . 3_666 ?
O13 Sr1 C16 22.71(11) 3_666 3_666 ?
O20 Sr1 C16 130.66(11) 3_666 3_666 ?
O25 Sr1 C16 86.35(11) . 3_666 ?
O23 Sr1 C16 140.51(11) 2_656 3_666 ?
O12 Sr1 C16 24.20(10) 3_666 3_666 ?
O19 Sr1 C16 88.49(11) 3_666 3_666 ?
O17 Sr1 C22 81.31(13) . 3_666 ?
O10 Sr1 C22 98.61(12) 2_656 3_666 ?
O29 Sr1 C22 85.21(12) . 3_666 ?
O13 Sr1 C22 132.29(11) 3_666 3_666 ?
O20 Sr1 C22 22.00(11) 3_666 3_666 ?
O25 Sr1 C22 156.96(12) . 3_666 ?
O23 Sr1 C22 96.95(10) 2_656 3_666 ?
O12 Sr1 C22 87.22(10) 3_666 3_666 ?
O19 Sr1 C22 23.53(11) 3_666 3_666 ?
C16 Sr1 C22 109.98(12) 3_666 3_666 ?
O17 Sr1 Mo5 172.00(9) . 2_656 ?
O10 Sr1 Mo5 22.21(7) 2_656 2_656 ?
O29 Sr1 Mo5 113.68(8) . 2_656 ?
O13 Sr1 Mo5 99.48(9) 3_666 2_656 ?
O20 Sr1 Mo5 101.62(8) 3_666 2_656 ?
O25 Sr1 Mo5 86.06(8) . 2_656 ?
O23 Sr1 Mo5 38.26(7) 2_656 2_656 ?
O12 Sr1 Mo5 104.27(7) 3_666 2_656 ?
O19 Sr1 Mo5 101.98(7) 3_666 2_656 ?
C16 Sr1 Mo5 105.22(9) 3_666 2_656 ?
C22 Sr1 Mo5 104.28(9) 3_666 2_656 ?
O24 Sr2 O13 85.87(12) . 3_666 ?
O24 Sr2 O20 102.78(11) . 4_566 ?
O13 Sr2 O20 159.40(12) 3_666 4_566 ?
O24 Sr2 O28 153.28(14) . . ?
O13 Sr2 O28 96.56(14) 3_666 . ?
O20 Sr2 O28 84.13(15) 4_566 . ?
O24 Sr2 O25 130.53(12) . . ?
O13 Sr2 O25 67.37(11) 3_666 . ?
O20 Sr2 O25 93.32(11) 4_566 . ?
O28 Sr2 O25 73.77(12) . . ?
O24 Sr2 O27 87.57(15) . . ?
O13 Sr2 O27 73.28(13) 3_666 . ?
O20 Sr2 O27 125.14(13) 4_566 . ?
O28 Sr2 O27 67.93(16) . . ?
O25 Sr2 O27 120.15(14) . . ?
O24 Sr2 O26 71.85(13) . . ?
O13 Sr2 O26 90.96(13) 3_666 . ?
O20 Sr2 O26 74.47(13) 4_566 . ?
O28 Sr2 O26 134.47(14) . . ?
O25 Sr2 O26 68.05(13) . . ?
O27 Sr2 O26 155.10(14) . . ?
O24 Sr2 O29 66.26(12) . 2_646 ?
O13 Sr2 O29 133.03(11) 3_666 2_646 ?
O20 Sr2 O29 67.21(11) 4_566 2_646 ?
O28 Sr2 O29 93.88(12) . 2_646 ?
O25 Sr2 O29 158.25(11) . 2_646 ?
O27 Sr2 O29 68.73(13) . 2_646 ?
O26 Sr2 O29 113.03(12) . 2_646 ?
O24 Sr2 Sr1 68.98(8) . 2_646 ?
O13 Sr2 Sr1 154.82(8) 3_666 2_646 ?
O20 Sr2 Sr1 38.00(8) 4_566 2_646 ?
O28 Sr2 Sr1 106.44(10) . 2_646 ?
O25 Sr2 Sr1 128.62(8) . 2_646 ?
O27 Sr2 Sr1 105.71(10) . 2_646 ?
O26 Sr2 Sr1 80.33(9) . 2_646 ?
O29 Sr2 Sr1 37.04(8) 2_646 2_646 ?
O24 Sr2 Sr1 107.65(9) . . ?
O13 Sr2 Sr1 31.86(8) 3_666 . ?
O20 Sr2 Sr1 128.18(8) 4_566 . ?
O28 Sr2 Sr1 86.75(10) . . ?
O25 Sr2 Sr1 35.60(8) . . ?
O27 Sr2 Sr1 97.38(10) . . ?
O26 Sr2 Sr1 76.52(9) . . ?
O29 Sr2 Sr1 164.51(8) 2_646 . ?
Sr1 Sr2 Sr1 156.346(14) 2_646 . ?
O24 Sr2 H29B 78.46(13) . 2_646 ?
O13 Sr2 H29B 127.15(13) 3_666 2_646 ?
O20 Sr2 H29B 73.28(12) 4_566 2_646 ?
O28 Sr2 H29B 78.97(13) . 2_646 ?
O25 Sr2 H29B 150.74(12) . 2_646 ?
O27 Sr2 H29B 56.08(14) . 2_646 ?
O26 Sr2 H29B 129.32(13) . 2_646 ?
O29 Sr2 H29B 16.66(3) 2_646 2_646 ?
Sr1 Sr2 H29B 50.61(10) 2_646 2_646 ?
Sr1 Sr2 H29B 153.03(10) . 2_646 ?
Mo3 O1 Mo2 75.56(12) . . ?
Mo3 O1 Mo1 75.34(12) . . ?
Mo2 O1 Mo1 75.37(12) . . ?
Mo2 O2 Mo1 81.28(13) . . ?
Mo3 O3 Mo2 81.10(13) . . ?
Mo3 O4 Mo1 80.39(13) . . ?
Mo4 O5 Mo1 134.69(19) . . ?
Mo5 O8 Mo1 132.95(18) . . ?
Mo5 O10 Sr1 124.96(17) . 2_646 ?
C18 O11 Mo2 124.7(3) . . ?
C18 O11 Mo4 112.7(3) . . ?
Mo2 O11 Mo4 120.59(14) . . ?
C16 O12 Mo2 130.2(3) . . ?
C16 O12 Sr1 91.6(3) . 3_666 ?
Mo2 O12 Sr1 136.74(13) . 3_666 ?
C16 O13 Sr2 139.2(3) . 3_666 ?
C16 O13 Sr1 101.0(3) . 3_666 ?
Sr2 O13 Sr1 118.28(13) 3_666 3_666 ?
C19 O14 Mo4 120.9(3) . . ?
C21 O16 Mo4 135.0(3) . . ?
C21 O17 Sr1 141.5(3) . . ?
C24 O18 Mo3 124.7(3) . . ?
C24 O18 Mo5 112.3(3) . . ?
Mo3 O18 Mo5 120.74(14) . . ?
C22 O19 Mo3 131.8(3) . . ?
C22 O19 Sr1 92.2(3) . 3_666 ?
Mo3 O19 Sr1 135.33(14) . 3_666 ?
C22 O20 Sr2 150.1(3) . 4_565 ?
C22 O20 Sr1 103.0(3) . 3_666 ?
Sr2 O20 Sr1 106.89(11) 4_565 3_666 ?
C25 O21 Mo5 115.3(3) . . ?
C27 O23 Mo5 133.6(3) . . ?
C27 O23 Sr1 130.1(3) . 2_646 ?
Mo5 O23 Sr1 93.63(10) . 2_646 ?
C27 O24 Sr2 129.7(3) . . ?
Sr2 O25 Sr1 110.35(12) . . ?
Sr2 O25 H25A 106.0 . . ?
Sr1 O25 H25A 112.7 . . ?
Sr2 O25 H25B 120.9 . . ?
Sr1 O25 H25B 95.8 . . ?
H25A O25 H25B 111.0 . . ?
Sr2 O26 H26A 140.4 . . ?
Sr2 O26 H26B 104.8 . . ?
H26A O26 H26B 113.4 . . ?
Sr2 O27 H27A 113.0 . . ?
Sr2 O27 H27B 127.3 . . ?
H27A O27 H27B 111.9 . . ?
Sr2 O28 H28A 117.3 . . ?
Sr2 O28 H28B 130.3 . . ?
H28A O28 H28B 109.0 . . ?
Sr1 O29 Sr2 104.57(12) . 2_656 ?
Sr1 O29 H29A 108.9 . . ?
Sr2 O29 H29A 103.5 2_656 . ?
Sr1 O29 H29B 135.5 . . ?
Sr2 O29 H29B 48.6 2_656 . ?
H29A O29 H29B 111.7 . . ?
C5 N1 C1 117.8(5) . . ?
C5 N1 Mo1 123.0(3) . . ?
C1 N1 Mo1 119.1(3) . . ?
C6 N2 C10 118.1(4) . . ?
C6 N2 Mo2 121.1(3) . . ?
C10 N2 Mo2 120.6(3) . . ?
C15 N3 C11 118.9(4) . . ?
C15 N3 Mo3 121.3(3) . . ?
C11 N3 Mo3 119.8(3) . . ?
N1 C1 C2 122.2(5) . . ?
N1 C1 H1 118.9 . . ?
C2 C1 H1 118.9 . . ?
C1 C2 C3 119.3(5) . . ?
C1 C2 H2 120.4 . . ?
C3 C2 H2 120.4 . . ?
C2 C3 C4 118.8(5) . . ?
C2 C3 H3 120.6 . . ?
C4 C3 H3 120.6 . . ?
C5 C4 C3 118.6(5) . . ?
C5 C4 H4 120.7 . . ?
C3 C4 H4 120.7 . . ?
N1 C5 C4 123.3(5) . . ?
N1 C5 H5 118.3 . . ?
C4 C5 H5 118.3 . . ?
N2 C6 C7 122.7(5) . . ?
N2 C6 H6 118.7 . . ?
C7 C6 H6 118.7 . . ?
C8 C7 C6 119.1(6) . . ?
C8 C7 H7 120.5 . . ?
C6 C7 H7 120.5 . . ?
C9 C8 C7 119.0(5) . . ?
C9 C8 H8 120.5 . . ?
C7 C8 H8 120.5 . . ?
C8 C9 C10 120.0(6) . . ?
C8 C9 H9 120.0 . . ?
C10 C9 H9 120.0 . . ?
N2 C10 C9 121.1(5) . . ?
N2 C10 H10 119.5 . . ?
C9 C10 H10 119.5 . . ?
N3 C11 C12 121.5(5) . . ?
N3 C11 H11 119.3 . . ?
C12 C11 H11 119.3 . . ?
C11 C12 C13 119.5(5) . . ?
C11 C12 H12 120.2 . . ?
C13 C12 H12 120.2 . . ?
C14 C13 C12 118.4(5) . . ?
C14 C13 H13 120.8 . . ?
C12 C13 H13 120.8 . . ?
C15 C14 C13 119.4(5) . . ?
C15 C14 H14 120.3 . . ?
C13 C14 H14 120.3 . . ?
N3 C15 C14 122.4(5) . . ?
N3 C15 H15 118.8 . . ?
C14 C15 H15 118.8 . . ?
O13 C16 O12 119.6(4) . . ?
O13 C16 C17 121.4(4) . . ?
O12 C16 C17 119.1(4) . . ?
O13 C16 Sr1 56.3(2) . 3_666 ?
O12 C16 Sr1 64.2(2) . 3_666 ?
C17 C16 Sr1 170.8(3) . 3_666 ?
C16 C17 C18 112.3(4) . . ?
C16 C17 H17A 109.2 . . ?
C18 C17 H17A 109.2 . . ?
C16 C17 H17B 109.2 . . ?
C18 C17 H17B 109.2 . . ?
H17A C17 H17B 107.9 . . ?
O11 C18 C17 112.3(4) . . ?
O11 C18 C19 107.3(4) . . ?
C17 C18 C19 109.1(4) . . ?
O11 C18 C20 111.0(4) . . ?
C17 C18 C20 108.3(4) . . ?
C19 C18 C20 108.7(4) . . ?
O15 C19 O14 123.3(4) . . ?
O15 C19 C18 121.4(4) . . ?
O14 C19 C18 115.2(4) . . ?
C21 C20 C18 114.3(4) . . ?
C21 C20 H20A 108.7 . . ?
C18 C20 H20A 108.7 . . ?
C21 C20 H20B 108.7 . . ?
C18 C20 H20B 108.7 . . ?
H20A C20 H20B 107.6 . . ?
O17 C21 O16 122.1(5) . . ?
O17 C21 C20 118.2(5) . . ?
O16 C21 C20 119.7(5) . . ?
O20 C22 O19 119.0(4) . . ?
O20 C22 C23 122.2(4) . . ?
O19 C22 C23 118.8(4) . . ?
O20 C22 Sr1 55.0(2) . 3_666 ?
O19 C22 Sr1 64.3(2) . 3_666 ?
C23 C22 Sr1 173.8(4) . 3_666 ?
C22 C23 C24 114.1(4) . . ?
C22 C23 H23A 108.7 . . ?
C24 C23 H23A 108.7 . . ?
C22 C23 H23B 108.7 . . ?
C24 C23 H23B 108.7 . . ?
H23A C23 H23B 107.6 . . ?
O18 C24 C26 110.0(4) . . ?
O18 C24 C25 106.7(4) . . ?
C26 C24 C25 107.9(4) . . ?
O18 C24 C23 112.0(4) . . ?
C26 C24 C23 111.1(4) . . ?
C25 C24 C23 108.9(4) . . ?
O22 C25 O21 123.0(4) . . ?
O22 C25 C24 120.7(4) . . ?
O21 C25 C24 116.1(4) . . ?
C27 C26 C24 114.9(4) . . ?
C27 C26 H26C 108.5 . . ?
C24 C26 H26C 108.5 . . ?
C27 C26 H26D 108.5 . . ?
C24 C26 H26D 108.5 . . ?
H26C C26 H26D 107.5 . . ?
O24 C27 O23 123.4(5) . . ?
O24 C27 C26 118.2(4) . . ?
O23 C27 C26 118.4(4) . . ?
H1WA O1W H1WB 108.4 . . ?
H2WA O2W H2WB 109.0 . . ?
H3WA O3W H3WB 110.8 . . ?
H4WA O4W H4WB 102.9 . . ?

loop_
_geom_bond_atom_site_label_1
_geom_bond_atom_site_label_2
_geom_bond_distance
_geom_bond_site_symmetry_2
_geom_bond_publ_flag
Mo1 O2 1.952(3) . ?
Mo1 O4 1.965(3) . ?
Mo1 O5 2.019(3) . ?
Mo1 O1 2.048(3) . ?
Mo1 O8 2.059(3) . ?
Mo1 N1 2.236(4) . ?
Mo1 Mo3 2.4936(6) . ?
Mo1 Mo2 2.5016(6) . ?
Mo2 O2 1.889(3) . ?
Mo2 O3 1.924(3) . ?
Mo2 O1 2.044(3) . ?
Mo2 O12 2.111(3) . ?
Mo2 O11 2.146(3) . ?
Mo2 N2 2.210(4) . ?
Mo2 Mo3 2.4976(6) . ?
Mo3 O4 1.899(3) . ?
Mo3 O3 1.918(3) . ?
Mo3 O1 2.033(3) . ?
Mo3 O19 2.126(3) . ?
Mo3 O18 2.129(3) . ?
Mo3 N3 2.225(4) . ?
Mo4 O7 1.719(3) . ?
Mo4 O6 1.724(4) . ?
Mo4 O5 1.821(3) . ?
Mo4 O14 2.111(3) . ?
Mo4 O11 2.207(3) . ?
Mo4 O16 2.294(4) . ?
Mo5 O9 1.701(4) . ?
Mo5 O10 1.744(3) . ?
Mo5 O8 1.820(3) . ?
Mo5 O21 2.134(3) . ?
Mo5 O18 2.203(3) . ?
Mo5 O23 2.346(3) . ?
Mo5 Sr1 3.7814(7) 2_646 ?
Sr1 O17 2.474(4) . ?
Sr1 O10 2.502(4) 2_656 ?
Sr1 O29 2.628(4) . ?
Sr1 O13 2.668(3) 3_666 ?
Sr1 O20 2.717(3) 3_666 ?
Sr1 O25 2.763(4) . ?
Sr1 O23 2.820(3) 2_656 ?
Sr1 O12 2.836(3) 3_666 ?
Sr1 O19 2.914(3) 3_666 ?
Sr1 C16 3.148(5) 3_666 ?
Sr1 C22 3.231(5) 3_666 ?
Sr2 O24 2.498(4) . ?
Sr2 O13 2.516(3) 3_666 ?
Sr2 O20 2.538(3) 4_566 ?
Sr2 O28 2.567(4) . ?
Sr2 O25 2.657(3) . ?
Sr2 O27 2.669(5) . ?
Sr2 O26 2.682(4) . ?
Sr2 O29 2.709(3) 2_646 ?
Sr2 H29B 2.238(3) 2_646 ?
O11 C18 1.432(6) . ?
O12 C16 1.291(5) . ?
O13 C16 1.238(6) . ?
O14 C19 1.289(6) . ?
O15 C19 1.228(6) . ?
O16 C21 1.290(6) . ?
O17 C21 1.244(7) . ?
O18 C24 1.432(6) . ?
O19 C22 1.291(6) . ?
O20 C22 1.242(6) . ?
O21 C25 1.302(6) . ?
O22 C25 1.233(6) . ?
O23 C27 1.293(6) . ?
O24 C27 1.240(6) . ?
O25 H25A 0.8485 . ?
O25 H25B 0.8493 . ?
O26 H26A 0.8493 . ?
O26 H26B 0.8597 . ?
O27 H27A 0.9565 . ?
O27 H27B 0.9500 . ?
O28 H28A 0.8518 . ?
O28 H28B 0.8542 . ?
O29 H29A 0.8587 . ?
O29 H29B 0.8554 . ?
N1 C5 1.332(6) . ?
N1 C1 1.360(6) . ?
N2 C6 1.336(7) . ?
N2 C10 1.361(6) . ?
N3 C15 1.337(6) . ?
N3 C11 1.349(6) . ?
C1 C2 1.383(7) . ?
C1 H1 0.9500 . ?
C2 C3 1.382(8) . ?
C2 H2 0.9500 . ?
C3 C4 1.391(8) . ?
C3 H3 0.9500 . ?
C4 C5 1.383(7) . ?
C4 H4 0.9500 . ?
C5 H5 0.9500 . ?
C6 C7 1.375(8) . ?
C6 H6 0.9500 . ?
C7 C8 1.370(9) . ?
C7 H7 0.9500 . ?
C8 C9 1.364(9) . ?
C8 H8 0.9500 . ?
C9 C10 1.378(8) . ?
C9 H9 0.9500 . ?
C10 H10 0.9500 . ?
C11 C12 1.383(7) . ?
C11 H11 0.9500 . ?
C12 C13 1.387(8) . ?
C12 H12 0.9500 . ?
C13 C14 1.382(8) . ?
C13 H13 0.9500 . ?
C14 C15 1.377(7) . ?
C14 H14 0.9500 . ?
C15 H15 0.9500 . ?
C16 C17 1.508(6) . ?
C17 C18 1.539(6) . ?
C17 H17A 0.9900 . ?
C17 H17B 0.9900 . ?
C18 C19 1.544(7) . ?
C18 C20 1.544(7) . ?
C20 C21 1.504(7) . ?
C20 H20A 0.9900 . ?
C20 H20B 0.9900 . ?
C22 C23 1.495(6) . ?
C23 C24 1.543(6) . ?
C23 H23A 0.9900 . ?
C23 H23B 0.9900 . ?
C24 C26 1.533(7) . ?
C24 C25 1.535(6) . ?
C26 C27 1.506(7) . ?
C26 H26C 0.9900 . ?
C26 H26D 0.9900 . ?
O1W H1WA 0.8552 . ?
O1W H1WB 0.8586 . ?
O2W H2WA 0.8713 . ?
O2W H2WB 0.8738 . ?
O3W H3WA 0.8504 . ?
O3W H3WB 0.8520 . ?
O4W H4WA 0.8484 . ?
O4W H4WB 0.8934 . ?

loop_
_geom_hbond_atom_site_label_D
_geom_hbond_atom_site_label_H
_geom_hbond_atom_site_label_A
_geom_hbond_distance_DH
_geom_hbond_distance_HA
_geom_hbond_distance_DA
_geom_hbond_angle_DHA
_geom_hbond_site_symmetry_A
C1 H1 O6 0.95 2.33 3.252(6) 162.9 .
C2 H2 O9 0.95 2.52 3.357(6) 147.1 2_756
C4 H4 O6 0.95 2.49 3.077(6) 119.7 2_746
C5 H5 O9 0.95 2.56 3.486(6) 165.4 .
C10 H10 O10 0.95 2.58 3.521(6) 169.8 4_565
C12 H12 N1 0.95 2.68 3.428(7) 135.6 4_565
C12 H12 O5 0.95 2.35 3.185(6) 146.4 4_565
C15 H15 O9 0.95 2.50 3.440(6) 168.5 .
C17 H17A O24 0.99 2.36 3.306(6) 158.9 3_666
C17 H17B N2 0.99 2.68 3.255(7) 117.3 .
C20 H20B O12 0.99 2.51 3.106(6) 118.4 .
C26 H26C O1 0.99 2.53 3.314(6) 136.4 .
C26 H26D O15 0.99 2.57 3.497(6) 156.0 3_666
O25 H25A O21 0.85 2.52 3.159(5) 133.3 2_656
O25 H25A O22 0.85 1.95 2.769(5) 162.4 2_656
O25 H25B O29 0.85 2.63 3.161(5) 121.8 .
O25 H25B O3W 0.85 1.93 2.731(6) 156.9 2_656
O26 H26A O16 0.85 2.15 2.942(6) 154.9 .
O26 H26B O23 0.86 2.36 3.088(5) 142.5 .
O27 H27A O7 0.96 2.27 3.147(6) 152.3 2_646
O27 H27B O4W 0.95 2.17 2.849(9) 127.6 .
O28 H28A O21 0.85 2.13 2.967(5) 167.4 2_656
O28 H28B O15 0.85 2.06 2.885(6) 162.2 2_646
O29 H29A O3W 0.86 2.08 2.784(6) 138.2 2_656
O29 H29B O27 0.86 2.34 3.036(6) 139.0 2_656
O1W H1WA O6 0.86 2.09 2.914(6) 160.7 2_746
O1W H1WB O4 0.86 2.04 2.890(6) 170.3 .
O2W H2WA O15 0.87 1.93 2.790(5) 168.0 3_666
O2W H2WB O22 0.87 2.07 2.934(6) 170.5 .
O3W H3WA O2W 0.85 1.88 2.711(6) 165.2 .
O3W H3WB O7 0.85 2.01 2.787(6) 150.6 2_646
O4W H4WA O1W 0.85 2.27 2.913(10) 132.9 1_455
O4W H4WB O7 0.89 2.13 2.950(8) 152.7 2_646

loop_
_geom_torsion_atom_site_label_1
_geom_torsion_atom_site_label_2
_geom_torsion_atom_site_label_3
_geom_torsion_atom_site_label_4
_geom_torsion
_geom_torsion_site_symmetry_1
_geom_torsion_site_symmetry_2
_geom_torsion_site_symmetry_3
_geom_torsion_site_symmetry_4
_geom_torsion_publ_flag
O3 Mo2 O2 Mo1 -92.76(13) . . . . ?
O1 Mo2 O2 Mo1 9.08(14) . . . . ?
O12 Mo2 O2 Mo1 152.6(5) . . . . ?
O11 Mo2 O2 Mo1 95.93(12) . . . . ?
N2 Mo2 O2 Mo1 -175.98(14) . . . . ?
Mo3 Mo2 O2 Mo1 -43.15(9) . . . . ?
O3 Mo3 O4 Mo1 94.32(13) . . . . ?
O1 Mo3 O4 Mo1 -8.04(14) . . . . ?
O19 Mo3 O4 Mo1 -150.9(6) . . . . ?
O18 Mo3 O4 Mo1 -93.97(12) . . . . ?
N3 Mo3 O4 Mo1 178.76(14) . . . . ?
Mo2 Mo3 O4 Mo1 44.51(9) . . . . ?
O7 Mo4 O5 Mo1 -166.2(3) . . . . ?
O6 Mo4 O5 Mo1 -59.3(3) . . . . ?
O14 Mo4 O5 Mo1 66.5(5) . . . . ?
O11 Mo4 O5 Mo1 33.6(3) . . . . ?
O16 Mo4 O5 Mo1 111.7(3) . . . . ?
O9 Mo5 O8 Mo1 55.1(3) . . . . ?
O10 Mo5 O8 Mo1 163.2(2) . . . . ?
O21 Mo5 O8 Mo1 -71.6(4) . . . . ?
O18 Mo5 O8 Mo1 -38.0(2) . . . . ?
O23 Mo5 O8 Mo1 -118.4(2) . . . . ?
Sr1 Mo5 O8 Mo1 -162.7(2) 2_646 . . . ?
O9 Mo5 O10 Sr1 -153.98(18) . . . 2_646 ?
O8 Mo5 O10 Sr1 98.2(2) . . . 2_646 ?
O21 Mo5 O10 Sr1 -59.57(19) . . . 2_646 ?
O18 Mo5 O10 Sr1 -15.8(5) . . . 2_646 ?
O23 Mo5 O10 Sr1 14.51(17) . . . 2_646 ?
C5 N1 C1 C2 0.9(7) . . . . ?
Mo1 N1 C1 C2 -175.7(4) . . . . ?
N1 C1 C2 C3 -1.0(8) . . . . ?
C1 C2 C3 C4 0.0(9) . . . . ?
C2 C3 C4 C5 1.1(9) . . . . ?
C1 N1 C5 C4 0.3(8) . . . . ?
Mo1 N1 C5 C4 176.8(4) . . . . ?
C3 C4 C5 N1 -1.3(9) . . . . ?
C10 N2 C6 C7 1.5(8) . . . . ?
Mo2 N2 C6 C7 -172.8(4) . . . . ?
N2 C6 C7 C8 -0.7(9) . . . . ?
C6 C7 C8 C9 0.7(9) . . . . ?
C7 C8 C9 C10 -1.6(9) . . . . ?
C6 N2 C10 C9 -2.3(7) . . . . ?
Mo2 N2 C10 C9 172.0(4) . . . . ?
C8 C9 C10 N2 2.4(9) . . . . ?
C15 N3 C11 C12 0.5(8) . . . . ?
Mo3 N3 C11 C12 -178.6(4) . . . . ?
N3 C11 C12 C13 -1.0(9) . . . . ?
C11 C12 C13 C14 0.9(9) . . . . ?
C12 C13 C14 C15 -0.3(9) . . . . ?
C11 N3 C15 C14 0.1(8) . . . . ?
Mo3 N3 C15 C14 179.1(5) . . . . ?
C13 C14 C15 N3 -0.2(9) . . . . ?
Sr2 O13 C16 O12 176.1(3) 3_666 . . . ?
Sr1 O13 C16 O12 11.4(5) 3_666 . . . ?
Sr2 O13 C16 C17 -4.7(8) 3_666 . . . ?
Sr1 O13 C16 C17 -169.4(4) 3_666 . . . ?
Sr2 O13 C16 Sr1 164.7(6) 3_666 . . 3_666 ?
Mo2 O12 C16 O13 157.3(4) . . . . ?
Sr1 O12 C16 O13 -10.5(5) 3_666 . . . ?
Mo2 O12 C16 C17 -21.9(7) . . . . ?
Sr1 O12 C16 C17 170.3(4) 3_666 . . . ?
Mo2 O12 C16 Sr1 167.8(4) . . . 3_666 ?
O13 C16 C17 C18 143.0(5) . . . . ?
O12 C16 C17 C18 -37.7(6) . . . . ?
Mo2 O11 C18 C17 -41.6(5) . . . . ?
Mo4 O11 C18 C17 154.7(3) . . . . ?
Mo2 O11 C18 C19 -161.5(3) . . . . ?
Mo4 O11 C18 C19 34.8(4) . . . . ?
Mo2 O11 C18 C20 79.8(4) . . . . ?
Mo4 O11 C18 C20 -83.9(4) . . . . ?
C16 C17 C18 O11 69.0(5) . . . . ?
C16 C17 C18 C19 -172.1(4) . . . . ?
C16 C17 C18 C20 -54.0(5) . . . . ?
Mo4 O14 C19 O15 171.5(4) . . . . ?
Mo4 O14 C19 C18 -4.3(6) . . . . ?
O11 C18 C19 O15 163.3(5) . . . . ?
C17 C18 C19 O15 41.4(7) . . . . ?
C20 C18 C19 O15 -76.5(6) . . . . ?
O11 C18 C19 O14 -20.8(6) . . . . ?
C17 C18 C19 O14 -142.7(5) . . . . ?
C20 C18 C19 O14 99.4(5) . . . . ?
O11 C18 C20 C21 67.0(5) . . . . ?
C17 C18 C20 C21 -169.3(4) . . . . ?
C19 C18 C20 C21 -50.8(5) . . . . ?
Sr1 O17 C21 O16 29.6(9) . . . . ?
Sr1 O17 C21 C20 -151.7(4) . . . . ?
Mo4 O16 C21 O17 -164.4(4) . . . . ?
Mo4 O16 C21 C20 17.0(7) . . . . ?
C18 C20 C21 O17 151.2(4) . . . . ?
C18 C20 C21 O16 -30.1(6) . . . . ?
Sr2 O20 C22 O19 171.3(4) 4_565 . . . ?
Sr1 O20 C22 O19 -7.3(5) 3_666 . . . ?
Sr2 O20 C22 C23 -8.1(10) 4_565 . . . ?
Sr1 O20 C22 C23 173.3(4) 3_666 . . . ?
Sr2 O20 C22 Sr1 178.6(8) 4_565 . . 3_666 ?
Mo3 O19 C22 O20 -164.7(3) . . . . ?
Sr1 O19 C22 O20 6.6(5) 3_666 . . . ?
Mo3 O19 C22 C23 14.8(7) . . . . ?
Sr1 O19 C22 C23 -173.9(4) 3_666 . . . ?
Mo3 O19 C22 Sr1 -171.3(4) . . . 3_666 ?
O20 C22 C23 C24 -141.9(5) . . . . ?
O19 C22 C23 C24 38.6(7) . . . . ?
Mo3 O18 C24 C26 -78.7(4) . . . . ?
Mo5 O18 C24 C26 83.9(4) . . . . ?
Mo3 O18 C24 C25 164.5(3) . . . . ?
Mo5 O18 C24 C25 -32.9(4) . . . . ?
Mo3 O18 C24 C23 45.4(5) . . . . ?
Mo5 O18 C24 C23 -152.0(3) . . . . ?
C22 C23 C24 O18 -68.6(5) . . . . ?
C22 C23 C24 C26 54.9(6) . . . . ?
C22 C23 C24 C25 173.6(4) . . . . ?
Mo5 O21 C25 O22 -146.8(4) . . . . ?
Mo5 O21 C25 C24 28.4(5) . . . . ?
O18 C24 C25 O22 179.4(4) . . . . ?
C26 C24 C25 O22 61.2(6) . . . . ?
C23 C24 C25 O22 -59.5(6) . . . . ?
O18 C24 C25 O21 4.0(6) . . . . ?
C26 C24 C25 O21 -114.2(5) . . . . ?
C23 C24 C25 O21 125.1(5) . . . . ?
O18 C24 C26 C27 -73.9(5) . . . . ?
C25 C24 C26 C27 42.2(6) . . . . ?
C23 C24 C26 C27 161.4(4) . . . . ?
Sr2 O24 C27 O23 28.4(7) . . . . ?
Sr2 O24 C27 C26 -151.9(3) . . . . ?
Mo5 O23 C27 O24 -167.4(3) . . . . ?
Sr1 O23 C27 O24 36.2(7) 2_646 . . . ?
Mo5 O23 C27 C26 12.8(6) . . . . ?
Sr1 O23 C27 C26 -143.6(3) 2_646 . . . ?
C24 C26 C27 O24 -158.7(4) . . . . ?
C24 C26 C27 O23 21.1(6) . . . . ?
